data_7234417
loop_
_publ_author_name
'Rawad K. Hallani'
'Karl J. Thorley'
'Anna K. Hailey'
'Sean R. Parkin'
'Yueh-Lin Loo'
'John E. Anthony'

_publ_section_title
;
 The effect of regioisomerism on the crystal packing and device
 performance of desymmetrized anthradithiophenes
;
_journal_name_full 'Journal of Materials Chemistry C'
_journal_page_first 8956
_journal_page_last 8962
_journal_paper_doi 10.1039/C5TC02145F
_journal_volume 3
_journal_year 2015
_chemical_formula_moiety 'C32 H36 S2 Si, C31 H33 S2 Si, C H3'
_chemical_formula_sum 'C32 H36 S2 Si'
_chemical_formula_weight 512.82
_space_group_crystal_system monoclinic
_space_group_IT_number 14
_space_group_name_Hall '-P 2ybc'
_space_group_name_H-M_alt 'P 1 21/c 1'
_atom_sites_solution_hydrogens difmap
_atom_sites_solution_primary direct
_atom_sites_solution_secondary difmap
_cell_angle_alpha 90
_cell_angle_beta 106.356(2)
_cell_angle_gamma 90
_cell_formula_units_Z 8
_cell_length_a 18.6511(5)
_cell_length_b 19.2711(5)
_cell_length_c 16.3771(4)
_cell_measurement_reflns_used 9773
_cell_measurement_temperature 90.0(2)
_cell_measurement_theta_max 67.90
_cell_measurement_theta_min 2.47
_cell_volume 5648.2(3)
_computing_cell_refinement '<i>APEX2</i> (Bruker-AXS, 2006)'
_computing_data_collection '<i>APEX2</i> (Bruker-AXS, 2006)'
_computing_data_reduction '<i>APEX2</i> (Bruker-AXS, 2006)'
_computing_molecular_graphics '<i>XP in SHELXTL</i> (Sheldrick, 2008)'
_computing_publication_material '<i>SHELX</i> (Sheldrick, 2008) and <i>CIFFIX</i> (Parkin, 2013)'
_computing_structure_refinement '<i>SHELXL-2014/7</i> (Sheldrick, 2015b)'
_computing_structure_solution '<i>SHELXT</i> (Sheldrick, 2015a)'
_diffrn_ambient_temperature 90.0(2)
_diffrn_detector_area_resol_mean 5.6
_diffrn_measured_fraction_theta_full 0.961
_diffrn_measured_fraction_theta_max 0.958
_diffrn_measurement_device_type 'Bruker X8 Proteum diffractometer'
_diffrn_measurement_method '\f and \w scans'
_diffrn_radiation_type CuK\a
_diffrn_radiation_wavelength 1.54178
_diffrn_reflns_av_R_equivalents 0.0496
_diffrn_reflns_av_unetI/netI 0.0383
_diffrn_reflns_Laue_measured_fraction_full 0.961
_diffrn_reflns_Laue_measured_fraction_max 0.958
_diffrn_reflns_limit_h_max 21
_diffrn_reflns_limit_h_min -22
_diffrn_reflns_limit_k_max 22
_diffrn_reflns_limit_k_min -22
_diffrn_reflns_limit_l_max 19
_diffrn_reflns_limit_l_min -7
_diffrn_reflns_number 59932
_diffrn_reflns_point_group_measured_fraction_full 0.961
_diffrn_reflns_point_group_measured_fraction_max 0.958
_diffrn_reflns_theta_full 67.679
_diffrn_reflns_theta_max 67.933
_diffrn_reflns_theta_min 2.469
_diffrn_source 'fine-focus rotating anode'
_exptl_absorpt_coefficient_mu 2.239
_exptl_absorpt_correction_T_max 0.942
_exptl_absorpt_correction_T_min 0.658
_exptl_absorpt_correction_type multi-scan
_exptl_absorpt_process_details '<i>SADABS</i> (Krause et al., 2015)'
_exptl_crystal_colour red
_exptl_crystal_density_diffrn 1.206
_exptl_crystal_description block
_exptl_crystal_F_000 2192
_exptl_crystal_size_max 0.280
_exptl_crystal_size_mid 0.240
_exptl_crystal_size_min 0.115
_refine_diff_density_max 0.925
_refine_diff_density_min -0.488
_refine_diff_density_rms 0.092
_refine_ls_extinction_coef .
_refine_ls_extinction_method none
_refine_ls_goodness_of_fit_ref 1.164
_refine_ls_hydrogen_treatment constr
_refine_ls_matrix_type full
_refine_ls_number_parameters 717
_refine_ls_number_reflns 9853
_refine_ls_number_restraints 498
_refine_ls_restrained_S_all 1.173
_refine_ls_R_factor_all 0.1265
_refine_ls_R_factor_gt 0.0866
_refine_ls_shift/su_max 0.001
_refine_ls_shift/su_mean 0.000
_refine_ls_structure_factor_coef Fsqd
_refine_ls_weighting_details 'w=1/[\s^2^(Fo^2^)+(0.1580P)^2^+6.2276P] where P=(Fo^2^+2Fc^2^)/3'
_refine_ls_weighting_scheme calc
_refine_ls_wR_factor_gt 0.2408
_refine_ls_wR_factor_ref 0.2837
_reflns_Friedel_coverage 0.000
_reflns_Friedel_fraction_full .
_reflns_Friedel_fraction_max .
_reflns_number_gt 6868
_reflns_number_total 9853
_reflns_threshold_expression 'I > 2\s(I)'
_cod_data_source_file J-Mater-Chem-C-2015-3-8956.cif
_cod_data_source_block x13371x
_cod_original_sg_symbol_H-M 'P 21/c'
_cod_database_code 7234417
_shelx_space_group_comment
; 
The symmetry employed for this shelxl refinement is uniquely defined 
by the following loop, which should always be used as a source of 
symmetry information in preference to the above space-group names. 
They are only intended as comments. 
;
_shelx_estimated_absorpt_t_min 0.573
_shelx_estimated_absorpt_t_max 0.783
_exptl_absorpt_special_details
; 
In addition to absorption, multi-scan techniques also correct other slowly 
varying changes in scale factor over reciprocal space, such as those caused 
by x-ray beam inhomogeneity, goniometer imperfection, crystal decomposition, 
crystal longer than the x-ray beam cross section, absorption by the crystal 
mount etc.  These account, by and large, for much of the difference between 
estimated values of Tmin and Tmax and the _exptl_absorpt_correction_ values. 
;

loop_
_space_group_symop_operation_xyz
'x, y, z'
'-x, y+1/2, -z+1/2'
'-x, -y, -z'
'x, -y-1/2, z-1/2'

loop_
_atom_site_label
_atom_site_type_symbol
_atom_site_fract_x
_atom_site_fract_y
_atom_site_fract_z
_atom_site_U_iso_or_equiv
_atom_site_adp_type
_atom_site_occupancy
_atom_site_site_symmetry_order
_atom_site_calc_flag
_atom_site_refinement_flags_posn
_atom_site_refinement_flags_adp
_atom_site_refinement_flags_occupancy
_atom_site_disorder_assembly
_atom_site_disorder_group
Si1A Si 0.80257(8) 0.92568(9) 0.46621(9) 0.0633(4) Uani 1 1 d . . . . .
C1A C 0.5614(2) 0.98367(19) 0.3761(2) 0.0330(8) Uani 1 1 d . . . . .
C2A C 0.5341(2) 1.03732(19) 0.4186(2) 0.0334(8) Uani 1 1 d . . . . .
C3A C 0.5801(2) 1.0715(2) 0.4906(2) 0.0333(8) Uani 1 1 d . . . . .
H3A H 0.6310 1.0584 0.5128 0.040 Uiso 1 1 calc R U . . .
C4A C 0.5512(2) 1.1232(2) 0.5279(2) 0.0361(9) Uani 1 1 d . . . . .
S5A S 0.59838(7) 1.17172(5) 0.61694(6) 0.0430(3) Uani 1 1 d . . . . .
C6A C 0.5177(3) 1.2188(2) 0.6123(3) 0.0449(10) Uani 1 1 d . . . . .
H6A H 0.5165 1.2546 0.6517 0.054 Uiso 1 1 calc R U . . .
C7A C 0.4569(3) 1.20081(19) 0.5489(2) 0.0369(9) Uani 1 1 d . . . . .
H7A H 0.4090 1.2215 0.5390 0.044 Uiso 1 1 calc R U . . .
C8A C 0.4751(2) 1.1445(2) 0.4969(2) 0.0356(9) Uani 1 1 d . . . . .
C9A C 0.4289(2) 1.1122(2) 0.4270(2) 0.0334(8) Uani 1 1 d . . . . .
H9A H 0.3782 1.1262 0.4062 0.040 Uiso 1 1 calc R U . . .
C10A C 0.4568(2) 1.0576(2) 0.3854(2) 0.0334(8) Uani 1 1 d . . . . .
C11A C 0.4121(2) 1.0246(2) 0.3139(2) 0.0339(8) Uani 1 1 d . . . . .
H11A H 0.3613 1.0381 0.2930 0.041 Uiso 1 1 calc R U . . .
C12A C 0.4387(2) 0.97206(19) 0.2710(2) 0.0321(8) Uani 1 1 d . . . . .
C13A C 0.3923(2) 0.9395(2) 0.1972(2) 0.0352(8) Uani 1 1 d . . . . .
H13A H 0.3414 0.9529 0.1759 0.042 Uiso 1 1 calc R U . . .
C14A C 0.4206(2) 0.8888(2) 0.1564(2) 0.0369(9) Uani 1 1 d . . . . .
C15A C 0.3837(3) 0.8499(2) 0.0805(2) 0.044(1) Uani 1 1 d . . . . .
H15A H 0.3324 0.8550 0.0506 0.053 Uiso 1 1 calc R U . . .
C16A C 0.4297(3) 0.8060(2) 0.0571(3) 0.0471(11) Uani 1 1 d . . . . .
H16A H 0.4141 0.7774 0.0080 0.057 Uiso 1 1 calc R U . . .
S17A S 0.52045(7) 0.80552(5) 0.12374(6) 0.0430(3) Uani 1 1 d . . . . .
C18A C 0.4966(2) 0.8690(2) 0.1883(2) 0.0351(9) Uani 1 1 d . . . . .
C19A C 0.5436(2) 0.89820(19) 0.2596(2) 0.0343(8) Uani 1 1 d . . . . .
H19A H 0.5941 0.8835 0.2797 0.041 Uiso 1 1 calc R U . . .
C20A C 0.5154(2) 0.95110(19) 0.3033(2) 0.0324(8) Uani 1 1 d . . . . .
C21A C 0.6376(2) 0.9636(2) 0.4074(3) 0.0398(9) Uani 1 1 d . . . . .
C22A C 0.7034(3) 0.9475(2) 0.4332(3) 0.0483(10) Uani 1 1 d . . . . .
C23A C 0.8349(10) 0.9319(7) 0.3668(8) 0.067(3) Uani 0.5 1 d D U P A 1
H23A H 0.8870 0.9136 0.3787 0.081 Uiso 0.5 1 calc R U P A 1
C24A C 0.8339(11) 1.0090(8) 0.3471(12) 0.087(3) Uani 0.5 1 d D U P A 1
H24A H 0.8672 1.0336 0.3955 0.130 Uiso 0.5 1 calc R U P A 1
H24B H 0.8510 1.0163 0.2964 0.130 Uiso 0.5 1 calc R U P A 1
H24C H 0.7829 1.0269 0.3366 0.130 Uiso 0.5 1 calc R U P A 1
C25A C 0.7825(11) 0.892(1) 0.2908(11) 0.096(3) Uani 0.5 1 d D U P A 1
H25A H 0.7302 0.9085 0.2764 0.116 Uiso 0.5 1 calc R U P A 1
H25B H 0.7844 0.8411 0.2994 0.116 Uiso 0.5 1 calc R U P A 1
C26A C 0.8271(11) 0.9178(10) 0.2197(10) 0.120(6) Uani 0.5 1 d D U P A 1
H26A H 0.8024 0.8978 0.1639 0.180 Uiso 0.5 1 calc R U P A 1
H26B H 0.8258 0.9686 0.2156 0.180 Uiso 0.5 1 calc R U P A 1
H26C H 0.8792 0.9021 0.2383 0.180 Uiso 0.5 1 calc R U P A 1
C23C C 0.8406(10) 0.9580(7) 0.3752(8) 0.067(3) Uani 0.5 1 d D U P A 2
H23C H 0.8935 0.9418 0.3880 0.081 Uiso 0.5 1 calc R U P A 2
C24C C 0.7971(11) 0.9234(9) 0.2924(11) 0.096(3) Uani 0.5 1 d D U P A 2
H24D H 0.7972 0.8730 0.3004 0.144 Uiso 0.5 1 calc R U P A 2
H24E H 0.7455 0.9405 0.2759 0.144 Uiso 0.5 1 calc R U P A 2
H24F H 0.8207 0.9346 0.2476 0.144 Uiso 0.5 1 calc R U P A 2
C25C C 0.8411(11) 1.0378(8) 0.3640(11) 0.087(3) Uani 0.5 1 d D U P A 2
H25C H 0.8775 1.0616 0.4116 0.104 Uiso 0.5 1 calc R U P A 2
H25D H 0.7910 1.0590 0.3536 0.104 Uiso 0.5 1 calc R U P A 2
C26C C 0.8702(12) 1.0326(13) 0.2748(13) 0.149(7) Uani 0.5 1 d D U P A 2
H26D H 0.8752 1.0795 0.2538 0.224 Uiso 0.5 1 calc R U P A 2
H26E H 0.9186 1.0090 0.2882 0.224 Uiso 0.5 1 calc R U P A 2
H26F H 0.8335 1.0064 0.2311 0.224 Uiso 0.5 1 calc R U P A 2
C27A C 0.8100(5) 0.8303(5) 0.4925(6) 0.103(2) Uani 0.638(7) 1 d D U P A 1
H27A H 0.7673 0.8154 0.4435 0.123 Uiso 0.638(7) 1 calc R U P A 1
C28A C 0.8687(9) 0.7875(8) 0.4683(12) 0.127(4) Uani 0.638(7) 1 d D U P A 1
H28A H 0.9183 0.8003 0.5046 0.190 Uiso 0.638(7) 1 calc R U P A 1
H28B H 0.8662 0.7962 0.4086 0.190 Uiso 0.638(7) 1 calc R U P A 1
H28C H 0.8597 0.7381 0.4759 0.190 Uiso 0.638(7) 1 calc R U P A 1
C29A C 0.7779(7) 0.8060(5) 0.5593(7) 0.075(2) Uani 0.638(7) 1 d D U P A 1
H29A H 0.7291 0.8294 0.5506 0.090 Uiso 0.638(7) 1 calc R U P A 1
H29B H 0.8108 0.8227 0.6144 0.090 Uiso 0.638(7) 1 calc R U P A 1
C30A C 0.765(2) 0.7298(13) 0.569(4) 0.084(2) Uani 0.638(7) 1 d D U P A 1
H30A H 0.7165 0.7167 0.5311 0.127 Uiso 0.638(7) 1 calc R U P A 1
H30B H 0.7671 0.7197 0.6279 0.127 Uiso 0.638(7) 1 calc R U P A 1
H30C H 0.8046 0.7034 0.5533 0.127 Uiso 0.638(7) 1 calc R U P A 1
C27C C 0.8100(5) 0.8303(5) 0.4925(6) 0.103(2) Uani 0.362(7) 1 d D U P A 2
H27C H 0.7995 0.8102 0.4340 0.123 Uiso 0.362(7) 1 calc R U P A 2
C28C C 0.8918(8) 0.8109(14) 0.5281(18) 0.127(4) Uani 0.362(7) 1 d D U P A 2
H28D H 0.9221 0.8390 0.5005 0.190 Uiso 0.362(7) 1 calc R U P A 2
H28E H 0.9077 0.8194 0.5895 0.190 Uiso 0.362(7) 1 calc R U P A 2
H28F H 0.8985 0.7616 0.5171 0.190 Uiso 0.362(7) 1 calc R U P A 2
C29C C 0.7515(9) 0.7972(9) 0.5212(13) 0.075(2) Uani 0.362(7) 1 d D U P A 2
H29C H 0.7091 0.7882 0.4702 0.090 Uiso 0.362(7) 1 calc R U P A 2
H29D H 0.7339 0.8314 0.5563 0.090 Uiso 0.362(7) 1 calc R U P A 2
C30C C 0.767(4) 0.731(2) 0.571(7) 0.084(2) Uani 0.362(7) 1 d D U P A 2
H30D H 0.7221 0.7156 0.5853 0.127 Uiso 0.362(7) 1 calc R U P A 2
H30E H 0.7826 0.6950 0.5370 0.127 Uiso 0.362(7) 1 calc R U P A 2
H30F H 0.8075 0.7385 0.6236 0.127 Uiso 0.362(7) 1 calc R U P A 2
C31A C 0.8461(11) 0.9898(8) 0.5590(8) 0.084(3) Uani 0.638(7) 1 d D U P A 1
H31A H 0.8434 1.0384 0.5367 0.100 Uiso 0.638(7) 1 calc R U P A 1
C32A C 0.9257(8) 0.9685(9) 0.594(1) 0.121(4) Uani 0.638(7) 1 d D U P A 1
H32A H 0.9516 1.0016 0.6377 0.182 Uiso 0.638(7) 1 calc R U P A 1
H32B H 0.9499 0.9676 0.5480 0.182 Uiso 0.638(7) 1 calc R U P A 1
H32C H 0.9279 0.9221 0.6191 0.182 Uiso 0.638(7) 1 calc R U P A 1
C33A C 0.7927(8) 0.9827(8) 0.6303(8) 0.096(3) Uani 0.638(7) 1 d D U P A 1
H33A H 0.7392 0.9893 0.6000 0.115 Uiso 0.638(7) 1 calc R U P A 1
H33B H 0.7990 0.9358 0.6562 0.115 Uiso 0.638(7) 1 calc R U P A 1
C34A C 0.8163(15) 1.0342(14) 0.6955(14) 0.218(10) Uani 0.638(7) 1 d D U P A 1
H34A H 0.8079 1.0171 0.7484 0.326 Uiso 0.638(7) 1 calc R U P A 1
H34B H 0.7874 1.0768 0.6778 0.326 Uiso 0.638(7) 1 calc R U P A 1
H34C H 0.8696 1.0440 0.7048 0.326 Uiso 0.638(7) 1 calc R U P A 1
C31C C 0.8507(17) 0.9688(16) 0.5567(13) 0.084(3) Uani 0.362(7) 1 d D U P A 2
H31C H 0.8284 1.0146 0.5344 0.100 Uiso 0.362(7) 1 calc R U P A 2
C32C C 0.8320(13) 0.9776(15) 0.6392(13) 0.096(3) Uani 0.362(7) 1 d D U P A 2
H32D H 0.8710 1.0051 0.6784 0.144 Uiso 0.362(7) 1 calc R U P A 2
H32E H 0.7838 1.0015 0.6290 0.144 Uiso 0.362(7) 1 calc R U P A 2
H32F H 0.8288 0.9319 0.6643 0.144 Uiso 0.362(7) 1 calc R U P A 2
C33C C 0.9417(12) 0.9975(17) 0.5679(16) 0.121(4) Uani 0.362(7) 1 d D U P A 2
H33C H 0.9745 0.9578 0.5650 0.145 Uiso 0.362(7) 1 calc R U P A 2
H33D H 0.9424 1.0304 0.5217 0.145 Uiso 0.362(7) 1 calc R U P A 2
C34C C 0.9674(17) 1.032(2) 0.650(2) 0.169(11) Uani 0.362(7) 1 d D U P A 2
H34D H 1.0185 1.0483 0.6580 0.254 Uiso 0.362(7) 1 calc R U P A 2
H34E H 0.9346 1.0708 0.6518 0.254 Uiso 0.362(7) 1 calc R U P A 2
H34F H 0.9665 0.9985 0.6949 0.254 Uiso 0.362(7) 1 calc R U P A 2
Si1B Si 0.91721(11) 1.16155(11) 0.01921(17) 0.0919(7) Uani 1 1 d . . . . .
C1B C 0.7310(2) 1.0221(2) 0.0378(3) 0.0416(9) Uani 1 1 d . . . . .
C2B C 0.7072(2) 0.9660(2) -0.0173(2) 0.0376(9) Uani 1 1 d . . . . .
C3B C 0.7493(3) 0.9402(2) -0.0714(3) 0.0433(10) Uani 1 1 d . . . . .
H3B H 0.7966 0.9597 -0.0689 0.052 Uiso 1 1 calc R U . . .
C4B C 0.7214(2) 0.8878(2) -0.1264(3) 0.042(1) Uani 1 1 d . . . . .
S5B S 0.76319(7) 0.84965(7) -0.19841(8) 0.0566(4) Uani 1 1 d . . . . .
C6B C 0.6886(3) 0.7939(3) -0.2344(3) 0.0549(12) Uani 1 1 d . . . . .
H6B H 0.6860 0.7609 -0.2782 0.066 Uiso 1 1 calc R U . . .
C7B C 0.6347(3) 0.8011(2) -0.1957(3) 0.0438(10) Uani 1 1 d . . . . .
H7B H 0.5904 0.7739 -0.2088 0.053 Uiso 1 1 calc R U . . .
C8B C 0.6515(2) 0.8549(2) -0.1315(2) 0.0399(9) Uani 1 1 d . . . . .
C9B C 0.6100(3) 0.8784(2) -0.0789(2) 0.0405(9) Uani 1 1 d . . . . .
H9B H 0.5631 0.8578 -0.0820 0.049 Uiso 1 1 calc R U . . .
C10B C 0.6372(2) 0.9331(2) -0.0204(2) 0.0374(9) Uani 1 1 d . . . . .
C11B C 0.5952(2) 0.9575(2) 0.0323(2) 0.0362(9) Uani 1 1 d . . . . .
H11B H 0.5489 0.9358 0.0299 0.043 Uiso 1 1 calc R U . . .
C12B C 0.6196(2) 1.0128(2) 0.0883(2) 0.0377(9) Uani 1 1 d . . . . .
C13B C 0.5751(2) 1.0376(2) 0.1407(2) 0.0373(9) Uani 1 1 d . . . . .
H13B H 0.5291 1.0155 0.1385 0.045 Uiso 1 1 calc R U . . .
C14B C 0.5987(3) 1.0929(2) 0.1938(2) 0.0405(9) Uani 1 1 d . . . . .
C15B C 0.5635(3) 1.1253(2) 0.2525(3) 0.0432(10) Uani 1 1 d . . . . .
H15B H 0.5167 1.1112 0.2592 0.052 Uiso 1 1 calc R U . . .
C16B C 0.6035(3) 1.1765(2) 0.2955(3) 0.0545(12) Uani 1 1 d . . . . .
H16B H 0.5885 1.2022 0.3374 0.065 Uiso 1 1 calc R U . . .
S17B S 0.68676(8) 1.19370(6) 0.26932(7) 0.0535(3) Uani 1 1 d . . . . .
C18B C 0.6685(3) 1.1258(2) 0.1961(2) 0.0435(10) Uani 1 1 d . . . . .
C19B C 0.7118(3) 1.1041(2) 0.1465(3) 0.0425(9) Uani 1 1 d . . . . .
H19B H 0.7574 1.1273 0.1491 0.051 Uiso 1 1 calc R U . . .
C20B C 0.6887(2) 1.0469(2) 0.0910(2) 0.0369(9) Uani 1 1 d . . . . .
C21B C 0.7959(3) 1.0608(2) 0.0351(3) 0.0485(11) Uani 1 1 d . . . . .
C22B C 0.8477(3) 1.0973(3) 0.0307(4) 0.0606(13) Uani 1 1 d . . . . .
C23B C 0.8577(7) 1.2476(7) -0.0168(10) 0.088(3) Uani 0.539(7) 1 d D U P A 1
H23B H 0.8507 1.2534 -0.0793 0.105 Uiso 0.539(7) 1 calc R U P A 1
C24B C 0.9312(9) 1.3122(10) 0.0398(13) 0.127(4) Uani 0.539(7) 1 d D U P A 1
H24G H 0.9789 1.3009 0.0290 0.190 Uiso 0.539(7) 1 calc R U P A 1
H24H H 0.9157 1.3591 0.0187 0.190 Uiso 0.539(7) 1 calc R U P A 1
H24I H 0.9370 1.3103 0.1012 0.190 Uiso 0.539(7) 1 calc R U P A 1
C25B C 0.7975(7) 1.2622(7) -0.0029(10) 0.087(3) Uani 0.539(7) 1 d D U P A 1
H25E H 0.7895 1.2218 0.0308 0.104 Uiso 0.539(7) 1 calc R U P A 1
H25F H 0.7614 1.2558 -0.0597 0.104 Uiso 0.539(7) 1 calc R U P A 1
C26B C 0.7619(13) 1.3218(13) 0.0349(15) 0.102(5) Uani 0.539(7) 1 d D U P A 1
H26G H 0.7104 1.3096 0.0325 0.153 Uiso 0.539(7) 1 calc R U P A 1
H26H H 0.7907 1.3296 0.0942 0.153 Uiso 0.539(7) 1 calc R U P A 1
H26I H 0.7621 1.3643 0.0019 0.153 Uiso 0.539(7) 1 calc R U P A 1
C23D C 0.8808(9) 1.2489(8) 0.0480(11) 0.088(3) Uani 0.461(7) 1 d D U P A 2
H23D H 0.9150 1.2620 0.1048 0.105 Uiso 0.461(7) 1 calc R U P A 2
C24D C 0.9107(12) 1.3038(12) -0.0324(15) 0.127(4) Uani 0.461(7) 1 d D U P A 2
H24J H 0.9606 1.2894 -0.0342 0.190 Uiso 0.461(7) 1 calc R U P A 2
H24K H 0.8752 1.2976 -0.0887 0.190 Uiso 0.461(7) 1 calc R U P A 2
H24L H 0.9118 1.3527 -0.0159 0.190 Uiso 0.461(7) 1 calc R U P A 2
C25D C 0.8175(9) 1.2680(9) 0.0492(11) 0.087(3) Uani 0.461(7) 1 d D U P A 2
H25G H 0.8257 1.2799 0.1099 0.104 Uiso 0.461(7) 1 calc R U P A 2
H25H H 0.7899 1.2236 0.0415 0.104 Uiso 0.461(7) 1 calc R U P A 2
C26D C 0.7558(15) 1.3197(15) 0.0051(18) 0.102(5) Uani 0.461(7) 1 d D U P A 2
H26J H 0.7136 1.3153 0.0294 0.153 Uiso 0.461(7) 1 calc R U P A 2
H26K H 0.7755 1.3671 0.0139 0.153 Uiso 0.461(7) 1 calc R U P A 2
H26L H 0.7389 1.3096 -0.0560 0.153 Uiso 0.461(7) 1 calc R U P A 2
C27B C 1.0074(5) 1.1491(5) 0.1062(7) 0.118(3) Uani 0.539(7) 1 d D U P A 1
H27B H 1.0468 1.1786 0.0929 0.142 Uiso 0.539(7) 1 calc R U P A 1
C28B C 1.0364(15) 1.0716(8) 0.1177(13) 0.114(5) Uani 0.539(7) 1 d D U P A 1
H28G H 1.0507 1.0570 0.0671 0.170 Uiso 0.539(7) 1 calc R U P A 1
H28H H 1.0799 1.0684 0.1679 0.170 Uiso 0.539(7) 1 calc R U P A 1
H28I H 0.9966 1.0412 0.1253 0.170 Uiso 0.539(7) 1 calc R U P A 1
C29B C 0.9830(13) 1.1824(10) 0.1724(12) 0.129(5) Uani 0.539(7) 1 d D U P A 1
H29E H 1.0258 1.2101 0.2063 0.155 Uiso 0.539(7) 1 calc R U P A 1
H29F H 0.9437 1.2160 0.1439 0.155 Uiso 0.539(7) 1 calc R U P A 1
C30B C 0.9551(13) 1.1455(13) 0.2311(13) 0.162(6) Uani 0.539(7) 1 d D U P A 1
H30G H 0.9419 1.1781 0.2704 0.243 Uiso 0.539(7) 1 calc R U P A 1
H30H H 0.9107 1.1192 0.2005 0.243 Uiso 0.539(7) 1 calc R U P A 1
H30I H 0.9934 1.1133 0.2633 0.243 Uiso 0.539(7) 1 calc R U P A 1
C27D C 1.0074(5) 1.1491(5) 0.1062(7) 0.118(3) Uani 0.461(7) 1 d D U P A 2
H27D H 1.0421 1.1830 0.0909 0.142 Uiso 0.461(7) 1 calc R U P A 2
C28D C 1.0347(18) 1.0765(9) 0.0799(16) 0.114(5) Uani 0.461(7) 1 d D U P A 2
H28J H 1.0248 1.0746 0.0179 0.170 Uiso 0.461(7) 1 calc R U P A 2
H28K H 1.0884 1.0713 0.1068 0.170 Uiso 0.461(7) 1 calc R U P A 2
H28L H 1.0077 1.0390 0.0987 0.170 Uiso 0.461(7) 1 calc R U P A 2
C29D C 1.0170(15) 1.1628(12) 0.1956(10) 0.129(5) Uani 0.461(7) 1 d D U P A 2
H29G H 0.9663 1.1656 0.2032 0.155 Uiso 0.461(7) 1 calc R U P A 2
H29H H 1.0410 1.1212 0.2271 0.155 Uiso 0.461(7) 1 calc R U P A 2
C30D C 1.0567(16) 1.2203(14) 0.2374(14) 0.162(6) Uani 0.461(7) 1 d D U P A 2
H30J H 1.0565 1.2199 0.2972 0.243 Uiso 0.461(7) 1 calc R U P A 2
H30K H 1.1083 1.2182 0.2342 0.243 Uiso 0.461(7) 1 calc R U P A 2
H30L H 1.0330 1.2630 0.2102 0.243 Uiso 0.461(7) 1 calc R U P A 2
C31B C 0.9277(10) 1.1326(9) -0.1001(11) 0.120(4) Uani 0.638(7) 1 d D U P A 1
H31B H 0.9297 1.0808 -0.1015 0.145 Uiso 0.638(7) 1 calc R U P A 1
C32B C 0.8529(12) 1.1577(16) -0.1771(17) 0.189(6) Uani 0.638(7) 1 d D U P A 1
H32G H 0.8683 1.1716 -0.2273 0.283 Uiso 0.638(7) 1 calc R U P A 1
H32H H 0.8292 1.1971 -0.1572 0.283 Uiso 0.638(7) 1 calc R U P A 1
H32I H 0.8174 1.1192 -0.1921 0.283 Uiso 0.638(7) 1 calc R U P A 1
C33B C 1.0002(10) 1.1594(11) -0.1107(12) 0.144(5) Uani 0.638(7) 1 d D U P A 1
H33E H 0.9990 1.2108 -0.1120 0.173 Uiso 0.638(7) 1 calc R U P A 1
H33F H 1.0418 1.1448 -0.0614 0.173 Uiso 0.638(7) 1 calc R U P A 1
C34B C 1.0134(13) 1.1329(14) -0.1904(15) 0.204(7) Uani 0.638(7) 1 d D U P A 1
H34G H 1.0458 1.0919 -0.1776 0.305 Uiso 0.638(7) 1 calc R U P A 1
H34H H 1.0376 1.1690 -0.2155 0.305 Uiso 0.638(7) 1 calc R U P A 1
H34I H 0.9656 1.1202 -0.2308 0.305 Uiso 0.638(7) 1 calc R U P A 1
C31D C 0.9373(14) 1.1673(16) -0.0736(16) 0.120(4) Uani 0.362(7) 1 d D U P A 2
H31D H 0.9639 1.2129 -0.0677 0.145 Uiso 0.362(7) 1 calc R U P A 2
C32D C 1.0059(17) 1.1121(17) -0.074(2) 0.144(5) Uani 0.362(7) 1 d D U P A 2
H32J H 1.0409 1.1095 -0.0172 0.216 Uiso 0.362(7) 1 calc R U P A 2
H32K H 0.9847 1.0660 -0.0914 0.216 Uiso 0.362(7) 1 calc R U P A 2
H32L H 1.0322 1.1282 -0.1147 0.216 Uiso 0.362(7) 1 calc R U P A 2
C33D C 0.8799(17) 1.176(2) -0.158(2) 0.189(6) Uani 0.362(7) 1 d D U P A 2
H33G H 0.8614 1.2241 -0.1636 0.226 Uiso 0.362(7) 1 calc R U P A 2
H33H H 0.9035 1.1670 -0.2040 0.226 Uiso 0.362(7) 1 calc R U P A 2
C34D C 0.8156(18) 1.128(3) -0.168(3) 0.204(7) Uani 0.362(7) 1 d D U P A 2
H34J H 0.7796 1.1349 -0.2237 0.305 Uiso 0.362(7) 1 calc R U P A 2
H34K H 0.8336 1.0796 -0.1635 0.305 Uiso 0.362(7) 1 calc R U P A 2
H34L H 0.7914 1.1367 -0.1231 0.305 Uiso 0.362(7) 1 calc R U P A 2

loop_
_atom_site_aniso_label
_atom_site_aniso_U_11
_atom_site_aniso_U_22
_atom_site_aniso_U_33
_atom_site_aniso_U_23
_atom_site_aniso_U_13
_atom_site_aniso_U_12
Si1A 0.0452(8) 0.0866(11) 0.0597(8) 0.0085(7) 0.0176(6) 0.0159(7)
C1A 0.043(2) 0.031(2) 0.0289(18) 0.0043(14) 0.0170(16) 0.0028(16)
C2A 0.049(2) 0.0281(19) 0.0287(18) 0.0045(14) 0.0208(16) 0.0010(16)
C3A 0.039(2) 0.033(2) 0.0291(18) 0.0064(14) 0.0124(15) 0.0041(16)
C4A 0.048(2) 0.033(2) 0.0291(18) 0.0026(14) 0.0139(16) -0.0049(17)
S5A 0.0613(7) 0.0358(6) 0.0327(5) -0.0001(4) 0.0145(4) -0.0006(5)
C6A 0.067(3) 0.038(2) 0.035(2) -0.0020(16) 0.023(2) 0.004(2)
C7A 0.065(3) 0.0217(18) 0.0272(18) 0.0014(13) 0.0187(18) 0.0010(17)
C8A 0.055(2) 0.030(2) 0.0283(18) 0.0021(14) 0.0219(17) -0.0001(17)
C9A 0.043(2) 0.032(2) 0.0289(18) 0.0011(14) 0.0163(16) 0.0019(16)
C10A 0.046(2) 0.031(2) 0.0271(18) 0.0031(14) 0.0174(16) 0.0028(16)
C11A 0.043(2) 0.031(2) 0.0301(18) 0.0031(14) 0.0147(15) 0.0048(16)
C12A 0.046(2) 0.0286(19) 0.0255(17) 0.0041(13) 0.0159(15) 0.0015(16)
C13A 0.042(2) 0.040(2) 0.0254(18) 0.0053(14) 0.0110(15) 0.0026(16)
C14A 0.057(3) 0.031(2) 0.0246(18) 0.0022(14) 0.0146(16) -0.0034(17)
C15A 0.065(3) 0.042(2) 0.0257(19) 0.0011(16) 0.0143(18) 0.000(2)
C16A 0.078(3) 0.034(2) 0.034(2) -0.0016(16) 0.023(2) -0.005(2)
S17A 0.0655(7) 0.0322(5) 0.0387(5) -0.0019(4) 0.0270(5) 0.0012(4)
C18A 0.054(2) 0.030(2) 0.0261(18) 0.0031(14) 0.0206(17) 0.0035(17)
C19A 0.051(2) 0.0238(18) 0.0337(19) 0.0032(14) 0.0206(17) 0.0039(16)
C20A 0.047(2) 0.0290(19) 0.0263(17) 0.0044(13) 0.0178(16) 0.0020(15)
C21A 0.046(2) 0.039(2) 0.040(2) -0.0021(16) 0.0202(18) 0.0003(18)
C22A 0.051(3) 0.048(3) 0.049(2) -0.0022(19) 0.018(2) 0.005(2)
C23A 0.062(4) 0.082(6) 0.067(3) 0.000(4) 0.034(3) 0.007(5)
C24A 0.084(5) 0.093(6) 0.090(5) 0.017(5) 0.035(4) -0.007(5)
C25A 0.103(6) 0.111(7) 0.083(4) -0.008(5) 0.039(4) -0.004(5)
C26A 0.155(12) 0.133(12) 0.086(8) 0.000(7) 0.056(8) 0.041(10)
C23C 0.062(4) 0.082(6) 0.067(3) 0.000(4) 0.034(3) 0.007(5)
C24C 0.103(6) 0.111(7) 0.083(4) -0.008(5) 0.039(4) -0.004(5)
C25C 0.084(5) 0.093(6) 0.090(5) 0.017(5) 0.035(4) -0.007(5)
C26C 0.119(13) 0.205(15) 0.136(10) 0.048(10) 0.059(10) -0.007(11)
C27A 0.098(4) 0.101(4) 0.121(5) 0.018(4) 0.049(4) 0.039(3)
C28A 0.112(6) 0.127(9) 0.159(10) 0.002(7) 0.070(6) 0.036(6)
C29A 0.080(5) 0.073(4) 0.072(5) -0.011(4) 0.021(4) 0.011(3)
C30A 0.105(5) 0.072(4) 0.074(5) -0.013(3) 0.022(3) 0.015(3)
C27C 0.098(4) 0.101(4) 0.121(5) 0.018(4) 0.049(4) 0.039(3)
C28C 0.112(6) 0.127(9) 0.159(10) 0.002(7) 0.070(6) 0.036(6)
C29C 0.080(5) 0.073(4) 0.072(5) -0.011(4) 0.021(4) 0.011(3)
C30C 0.105(5) 0.072(4) 0.074(5) -0.013(3) 0.022(3) 0.015(3)
C31A 0.078(4) 0.083(7) 0.074(3) 0.010(4) -0.005(3) -0.009(5)
C32A 0.087(5) 0.140(8) 0.122(7) 0.021(6) 0.006(4) -0.021(5)
C33A 0.096(7) 0.106(6) 0.071(4) 0.006(4) -0.001(5) -0.017(6)
C34A 0.256(18) 0.223(16) 0.171(12) -0.063(11) 0.053(11) -0.030(13)
C31C 0.078(4) 0.083(7) 0.074(3) 0.010(4) -0.005(3) -0.009(5)
C32C 0.096(7) 0.106(6) 0.071(4) 0.006(4) -0.001(5) -0.017(6)
C33C 0.087(5) 0.140(8) 0.122(7) 0.021(6) 0.006(4) -0.021(5)
C34C 0.134(15) 0.200(19) 0.160(13) -0.024(12) 0.02(1) -0.041(14)
Si1B 0.0697(12) 0.0754(13) 0.1490(19) 0.0111(11) 0.0608(12) -0.0093(9)
C1B 0.044(2) 0.044(2) 0.037(2) 0.0058(17) 0.0108(17) 0.0007(18)
C2B 0.041(2) 0.041(2) 0.0319(19) 0.0084(16) 0.0126(16) 0.0027(17)
C3B 0.049(3) 0.043(2) 0.041(2) 0.0082(17) 0.0188(19) 0.0091(19)
C4B 0.044(2) 0.050(3) 0.037(2) 0.0056(17) 0.0185(17) 0.0080(19)
S5B 0.0605(8) 0.0649(8) 0.0530(7) -0.0044(5) 0.0303(6) 0.0063(6)
C6B 0.076(4) 0.053(3) 0.042(2) -0.0022(19) 0.028(2) 0.015(2)
C7B 0.055(3) 0.043(2) 0.037(2) 0.0011(17) 0.0203(19) -0.0005(19)
C8B 0.047(2) 0.042(2) 0.033(2) 0.0034(16) 0.0149(17) 0.0039(18)
C9B 0.050(3) 0.038(2) 0.036(2) 0.0048(16) 0.0169(18) -0.0036(18)
C10B 0.050(2) 0.038(2) 0.0279(18) 0.0038(15) 0.0171(16) 0.0037(17)
C11B 0.049(2) 0.030(2) 0.0345(19) 0.0084(15) 0.0191(17) 0.0011(16)
C12B 0.051(2) 0.035(2) 0.0304(19) 0.0080(15) 0.0175(17) 0.0060(17)
C13B 0.048(2) 0.036(2) 0.0320(19) 0.0106(15) 0.0182(17) 0.0000(17)
C14B 0.059(3) 0.033(2) 0.033(2) 0.0059(15) 0.0196(18) 0.0037(18)
C15B 0.061(3) 0.036(2) 0.038(2) 0.0083(17) 0.0225(19) 0.0071(19)
C16B 0.087(4) 0.039(3) 0.040(2) 0.0024(18) 0.021(2) 0.015(2)
S17B 0.0672(8) 0.0471(7) 0.0451(6) -0.0076(5) 0.0143(5) -0.0015(5)
C18B 0.060(3) 0.038(2) 0.030(2) 0.0006(16) 0.0089(18) 0.0022(19)
C19B 0.048(2) 0.044(2) 0.037(2) 0.0033(17) 0.0129(18) -0.0028(18)
C20B 0.041(2) 0.038(2) 0.0317(19) 0.0065(15) 0.0111(16) 0.0040(16)
C21B 0.051(3) 0.047(3) 0.052(3) -0.0054(19) 0.022(2) 0.001(2)
C22B 0.055(3) 0.060(3) 0.074(3) -0.004(2) 0.029(3) -0.006(2)
C23B 0.084(4) 0.083(5) 0.103(6) 0.009(5) 0.036(4) 0.000(4)
C24B 0.110(7) 0.114(8) 0.160(9) 0.020(8) 0.045(7) -0.006(6)
C25B 0.084(4) 0.082(5) 0.093(6) -0.005(5) 0.025(4) 0.004(4)
C26B 0.096(6) 0.105(6) 0.109(12) -0.003(7) 0.035(7) 0.008(5)
C23D 0.084(4) 0.083(5) 0.103(6) 0.009(5) 0.036(4) 0.000(4)
C24D 0.110(7) 0.114(8) 0.160(9) 0.020(8) 0.045(7) -0.006(6)
C25D 0.084(4) 0.082(5) 0.093(6) -0.005(5) 0.025(4) 0.004(4)
C26D 0.096(6) 0.105(6) 0.109(12) -0.003(7) 0.035(7) 0.008(5)
C27B 0.105(5) 0.114(5) 0.141(5) 0.002(4) 0.044(4) -0.018(4)
C28B 0.085(6) 0.119(6) 0.138(12) 0.015(6) 0.032(9) 0.000(5)
C29B 0.123(8) 0.138(7) 0.137(6) 0.003(5) 0.053(5) 0.006(5)
C30B 0.162(10) 0.182(10) 0.147(8) -0.012(7) 0.053(7) -0.026(8)
C27D 0.105(5) 0.114(5) 0.141(5) 0.002(4) 0.044(4) -0.018(4)
C28D 0.085(6) 0.119(6) 0.138(12) 0.015(6) 0.032(9) 0.000(5)
C29D 0.123(8) 0.138(7) 0.137(6) 0.003(5) 0.053(5) 0.006(5)
C30D 0.162(10) 0.182(10) 0.147(8) -0.012(7) 0.053(7) -0.026(8)
C31B 0.129(5) 0.126(7) 0.128(6) -0.005(5) 0.071(4) -0.003(5)
C32B 0.174(7) 0.203(9) 0.188(8) 0.012(6) 0.049(6) 0.000(6)
C33B 0.149(6) 0.151(8) 0.150(7) -0.009(6) 0.071(5) 0.000(6)
C34B 0.204(10) 0.236(13) 0.199(10) -0.040(8) 0.103(8) -0.022(9)
C31D 0.129(5) 0.126(7) 0.128(6) -0.005(5) 0.071(4) -0.003(5)
C32D 0.149(6) 0.151(8) 0.150(7) -0.009(6) 0.071(5) 0.000(6)
C33D 0.174(7) 0.203(9) 0.188(8) 0.012(6) 0.049(6) 0.000(6)
C34D 0.204(10) 0.236(13) 0.199(10) -0.040(8) 0.103(8) -0.022(9)

loop_
_atom_type_symbol
_atom_type_description
_atom_type_scat_dispersion_real
_atom_type_scat_dispersion_imag
_atom_type_scat_source
C C 0.0181 0.0091 'International Tables Vol C Tables 4.2.6.8 and 6.1.1.4'
H H 0.0000 0.0000 'International Tables Vol C Tables 4.2.6.8 and 6.1.1.4'
Si Si 0.2541 0.3302 'International Tables Vol C Tables 4.2.6.8 and 6.1.1.4'
S S 0.3331 0.5567 'International Tables Vol C Tables 4.2.6.8 and 6.1.1.4'

loop_
_geom_angle_atom_site_label_1
_geom_angle_atom_site_label_2
_geom_angle_atom_site_label_3
_geom_angle
_geom_angle_site_symmetry_1
_geom_angle_site_symmetry_3
C31C Si1A C22A 112.6(12) . .
C31C Si1A C27C 106.8(11) . .
C22A Si1A C27C 107.2(3) . .
C22A Si1A C27A 107.2(3) . .
C22A Si1A C23A 105.8(5) . .
C27A Si1A C23A 103.7(5) . .
C31C Si1A C23C 107.2(12) . .
C22A Si1A C23C 105.1(5) . .
C27C Si1A C23C 118.2(5) . .
C22A Si1A C31A 104.4(6) . .
C27A Si1A C31A 116.9(5) . .
C23A Si1A C31A 117.8(8) . .
C20A C1A C2A 121.6(4) . .
C20A C1A C21A 119.6(3) . .
C2A C1A C21A 118.8(4) . .
C3A C2A C1A 122.2(4) . .
C3A C2A C10A 119.7(3) . .
C1A C2A C10A 118.1(4) . .
C4A C3A C2A 119.6(4) . .
C4A C3A H3A 120.2 . .
C2A C3A H3A 120.2 . .
C3A C4A C8A 122.2(4) . .
C3A C4A S5A 126.7(3) . .
C8A C4A S5A 111.2(3) . .
C6A S5A C4A 90.9(2) . .
C7A C6A S5A 115.4(3) . .
C7A C6A H6A 122.3 . .
S5A C6A H6A 122.3 . .
C6A C7A C8A 110.6(4) . .
C6A C7A H7A 124.7 . .
C8A C7A H7A 124.7 . .
C9A C8A C4A 119.7(4) . .
C9A C8A C7A 128.4(4) . .
C4A C8A C7A 111.9(4) . .
C8A C9A C10A 120.3(4) . .
C8A C9A H9A 119.9 . .
C10A C9A H9A 119.9 . .
C11A C10A C9A 122.0(4) . .
C11A C10A C2A 119.5(3) . .
C9A C10A C2A 118.6(4) . .
C10A C11A C12A 122.9(4) . .
C10A C11A H11A 118.6 . .
C12A C11A H11A 118.6 . .
C11A C12A C13A 122.0(4) . .
C11A C12A C20A 118.4(4) . .
C13A C12A C20A 119.6(3) . .
C14A C13A C12A 120.3(4) . .
C14A C13A H13A 119.9 . .
C12A C13A H13A 119.9 . .
C13A C14A C18A 119.7(4) . .
C13A C14A C15A 129.2(4) . .
C18A C14A C15A 111.1(4) . .
C16A C15A C14A 112.7(4) . .
C16A C15A H15A 123.6 . .
C14A C15A H15A 123.6 . .
C15A C16A S17A 114.5(3) . .
C15A C16A H16A 122.8 . .
S17A C16A H16A 122.8 . .
C16A S17A C18A 90.4(2) . .
C19A C18A C14A 122.5(3) . .
C19A C18A S17A 126.2(3) . .
C14A C18A S17A 111.3(3) . .
C18A C19A C20A 119.0(4) . .
C18A C19A H19A 120.5 . .
C20A C19A H19A 120.5 . .
C1A C20A C19A 121.4(4) . .
C1A C20A C12A 119.5(3) . .
C19A C20A C12A 119.0(4) . .
C22A C21A C1A 178.7(5) . .
C21A C22A Si1A 176.6(4) . .
C24A C23A C25A 110.3(10) . .
C24A C23A Si1A 104.9(10) . .
C25A C23A Si1A 112.2(11) . .
C24A C23A H23A 109.8 . .
C25A C23A H23A 109.8 . .
Si1A C23A H23A 109.8 . .
C23A C24A H24A 109.5 . .
C23A C24A H24B 109.5 . .
H24A C24A H24B 109.5 . .
C23A C24A H24C 109.5 . .
H24A C24A H24C 109.5 . .
H24B C24A H24C 109.5 . .
C23A C25A C26A 95.(1) . .
C23A C25A H25A 112.7 . .
C26A C25A H25A 112.7 . .
C23A C25A H25B 112.7 . .
C26A C25A H25B 112.7 . .
H25A C25A H25B 110.2 . .
C25A C26A H26A 109.5 . .
C25A C26A H26B 109.5 . .
H26A C26A H26B 109.5 . .
C25A C26A H26C 109.5 . .
H26A C26A H26C 109.5 . .
H26B C26A H26C 109.5 . .
C24C C23C C25C 110.3(10) . .
C24C C23C Si1A 109.2(11) . .
C25C C23C Si1A 115.4(10) . .
C24C C23C H23C 107.2 . .
C25C C23C H23C 107.2 . .
Si1A C23C H23C 107.2 . .
C23C C24C H24D 109.5 . .
C23C C24C H24E 109.5 . .
H24D C24C H24E 109.5 . .
C23C C24C H24F 109.5 . .
H24D C24C H24F 109.5 . .
H24E C24C H24F 109.5 . .
C23C C25C C26C 93.4(10) . .
C23C C25C H25C 113.0 . .
C26C C25C H25C 113.0 . .
C23C C25C H25D 113.0 . .
C26C C25C H25D 113.0 . .
H25C C25C H25D 110.4 . .
C25C C26C H26D 109.5 . .
C25C C26C H26E 109.5 . .
H26D C26C H26E 109.5 . .
C25C C26C H26F 109.5 . .
H26D C26C H26F 109.5 . .
H26E C26C H26F 109.5 . .
C29A C27A C28A 120.0(9) . .
C29A C27A Si1A 117.6(6) . .
C28A C27A Si1A 119.0(8) . .
C29A C27A H27A 96.1 . .
C28A C27A H27A 96.1 . .
Si1A C27A H27A 96.1 . .
C27A C28A H28A 109.5 . .
C27A C28A H28B 109.5 . .
H28A C28A H28B 109.5 . .
C27A C28A H28C 109.5 . .
H28A C28A H28C 109.5 . .
H28B C28A H28C 109.5 . .
C27A C29A C30A 119.8(16) . .
C27A C29A H29A 107.4 . .
C30A C29A H29A 107.4 . .
C27A C29A H29B 107.4 . .
C30A C29A H29B 107.4 . .
H29A C29A H29B 106.9 . .
C29A C30A H30A 109.5 . .
C29A C30A H30B 109.5 . .
H30A C30A H30B 109.5 . .
C29A C30A H30C 109.5 . .
H30A C30A H30C 109.5 . .
H30B C30A H30C 109.5 . .
C29C C27C C28C 122.2(13) . .
C29C C27C Si1A 119.3(9) . .
C28C C27C Si1A 109.2(12) . .
C29C C27C H27C 100.2 . .
C28C C27C H27C 100.2 . .
Si1A C27C H27C 100.2 . .
C27C C28C H28D 109.5 . .
C27C C28C H28E 109.5 . .
H28D C28C H28E 109.5 . .
C27C C28C H28F 109.5 . .
H28D C28C H28F 109.5 . .
H28E C28C H28F 109.5 . .
C27C C29C C30C 120.0(19) . .
C27C C29C H29C 107.3 . .
C30C C29C H29C 107.3 . .
C27C C29C H29D 107.3 . .
C30C C29C H29D 107.3 . .
H29C C29C H29D 106.9 . .
C29C C30C H30D 109.5 . .
C29C C30C H30E 109.5 . .
H30D C30C H30E 109.5 . .
C29C C30C H30F 109.5 . .
H30D C30C H30F 109.5 . .
H30E C30C H30F 109.5 . .
C32A C31A C33A 114.6(10) . .
C32A C31A Si1A 105.9(12) . .
C33A C31A Si1A 106.4(10) . .
C32A C31A H31A 109.9 . .
C33A C31A H31A 109.9 . .
Si1A C31A H31A 109.9 . .
C31A C32A H32A 109.5 . .
C31A C32A H32B 109.5 . .
H32A C32A H32B 109.5 . .
C31A C32A H32C 109.5 . .
H32A C32A H32C 109.5 . .
H32B C32A H32C 109.5 . .
C34A C33A C31A 109.4(14) . .
C34A C33A H33A 109.8 . .
C31A C33A H33A 109.8 . .
C34A C33A H33B 109.8 . .
C31A C33A H33B 109.8 . .
H33A C33A H33B 108.2 . .
C33A C34A H34A 109.5 . .
C33A C34A H34B 109.5 . .
H34A C34A H34B 109.5 . .
C33A C34A H34C 109.5 . .
H34A C34A H34C 109.5 . .
H34B C34A H34C 109.5 . .
C32C C31C Si1A 130(2) . .
C32C C31C C33C 109.6(12) . .
Si1A C31C C33C 120.1(19) . .
C32C C31C H31C 92.9 . .
Si1A C31C H31C 92.9 . .
C33C C31C H31C 92.9 . .
C31C C32C H32D 109.5 . .
C31C C32C H32E 109.5 . .
H32D C32C H32E 109.5 . .
C31C C32C H32F 109.5 . .
H32D C32C H32F 109.5 . .
H32E C32C H32F 109.5 . .
C34C C33C C31C 107.5(15) . .
C34C C33C H33C 110.2 . .
C31C C33C H33C 110.2 . .
C34C C33C H33D 110.2 . .
C31C C33C H33D 110.2 . .
H33C C33C H33D 108.5 . .
C33C C34C H34D 109.5 . .
C33C C34C H34E 109.5 . .
H34D C34C H34E 109.5 . .
C33C C34C H34F 109.5 . .
H34D C34C H34F 109.5 . .
H34E C34C H34F 109.5 . .
C31D Si1B C22B 118.9(11) . .
C31D Si1B C27D 108.3(9) . .
C22B Si1B C27D 109.9(4) . .
C22B Si1B C27B 109.9(4) . .
C31D Si1B C23D 110.5(11) . .
C22B Si1B C23D 104.9(5) . .
C27D Si1B C23D 103.1(6) . .
C22B Si1B C23B 104.0(4) . .
C27B Si1B C23B 129.3(5) . .
C22B Si1B C31B 99.8(5) . .
C27B Si1B C31B 111.8(6) . .
C23B Si1B C31B 97.8(7) . .
C2B C1B C20B 121.9(4) . .
C2B C1B C21B 120.0(4) . .
C20B C1B C21B 117.8(4) . .
C1B C2B C3B 122.7(4) . .
C1B C2B C10B 118.9(4) . .
C3B C2B C10B 118.4(4) . .
C4B C3B C2B 119.8(4) . .
C4B C3B H3B 120.1 . .
C2B C3B H3B 120.1 . .
C3B C4B C8B 122.9(4) . .
C3B C4B S5B 126.9(4) . .
C8B C4B S5B 110.2(3) . .
C6B S5B C4B 91.3(2) . .
C7B C6B S5B 114.5(4) . .
C7B C6B H6B 122.8 . .
S5B C6B H6B 122.8 . .
C6B C7B C8B 112.4(4) . .
C6B C7B H7B 123.8 . .
C8B C7B H7B 123.8 . .
C9B C8B C4B 118.4(4) . .
C9B C8B C7B 129.9(4) . .
C4B C8B C7B 111.6(4) . .
C8B C9B C10B 120.4(4) . .
C8B C9B H9B 119.8 . .
C10B C9B H9B 119.8 . .
C11B C10B C9B 120.6(4) . .
C11B C10B C2B 119.3(4) . .
C9B C10B C2B 120.0(4) . .
C12B C11B C10B 121.7(4) . .
C12B C11B H11B 119.2 . .
C10B C11B H11B 119.2 . .
C11B C12B C13B 120.7(4) . .
C11B C12B C20B 119.6(4) . .
C13B C12B C20B 119.7(4) . .
C14B C13B C12B 120.2(4) . .
C14B C13B H13B 119.9 . .
C12B C13B H13B 119.9 . .
C13B C14B C18B 119.1(4) . .
C13B C14B C15B 129.3(4) . .
C18B C14B C15B 111.6(4) . .
C16B C15B C14B 112.6(4) . .
C16B C15B H15B 123.7 . .
C14B C15B H15B 123.7 . .
C15B C16B S17B 114.7(4) . .
C15B C16B H16B 122.6 . .
S17B C16B H16B 122.6 . .
C18B S17B C16B 90.7(2) . .
C19B C18B C14B 122.2(4) . .
C19B C18B S17B 127.4(4) . .
C14B C18B S17B 110.4(3) . .
C18B C19B C20B 119.8(4) . .
C18B C19B H19B 120.1 . .
C20B C19B H19B 120.1 . .
C1B C20B C19B 122.5(4) . .
C1B C20B C12B 118.6(4) . .
C19B C20B C12B 118.9(4) . .
C22B C21B C1B 175.6(6) . .
C21B C22B Si1B 172.6(5) . .
C25B C23B C24B 109.2(11) . .
C25B C23B Si1B 126.3(12) . .
C24B C23B Si1B 97.9(9) . .
C25B C23B H23B 107.3 . .
C24B C23B H23B 107.3 . .
Si1B C23B H23B 107.3 . .
C23B C24B H24G 109.5 . .
C23B C24B H24H 109.5 . .
H24G C24B H24H 109.5 . .
C23B C24B H24I 109.5 . .
H24G C24B H24I 109.5 . .
H24H C24B H24I 109.5 . .
C23B C25B C26B 139.3(14) . .
C23B C25B H25E 102.3 . .
C26B C25B H25E 102.3 . .
C23B C25B H25F 102.3 . .
C26B C25B H25F 102.3 . .
H25E C25B H25F 104.8 . .
C25B C26B H26G 109.5 . .
C25B C26B H26H 109.5 . .
H26G C26B H26H 109.5 . .
C25B C26B H26I 109.5 . .
H26G C26B H26I 109.5 . .
H26H C26B H26I 109.5 . .
C25D C23D C24D 108.2(11) . .
C25D C23D Si1B 131.8(15) . .
C24D C23D Si1B 97.2(10) . .
C25D C23D H23D 105.7 . .
C24D C23D H23D 105.7 . .
Si1B C23D H23D 105.7 . .
C23D C24D H24J 109.5 . .
C23D C24D H24K 109.5 . .
H24J C24D H24K 109.5 . .
C23D C24D H24L 109.5 . .
H24J C24D H24L 109.5 . .
H24K C24D H24L 109.5 . .
C23D C25D C26D 140.7(16) . .
C23D C25D H25G 101.9 . .
C26D C25D H25G 101.9 . .
C23D C25D H25H 101.9 . .
C26D C25D H25H 101.9 . .
H25G C25D H25H 104.7 . .
C25D C26D H26J 109.5 . .
C25D C26D H26K 109.5 . .
H26J C26D H26K 109.5 . .
C25D C26D H26L 109.5 . .
H26J C26D H26L 109.5 . .
H26K C26D H26L 109.5 . .
C29B C27B C28B 120.0(12) . .
C29B C27B Si1B 96.2(11) . .
C28B C27B Si1B 114.3(11) . .
C29B C27B H27B 108.5 . .
C28B C27B H27B 108.5 . .
Si1B C27B H27B 108.5 . .
C27B C28B H28G 109.5 . .
C27B C28B H28H 109.5 . .
H28G C28B H28H 109.5 . .
C27B C28B H28I 109.5 . .
H28G C28B H28I 109.5 . .
H28H C28B H28I 109.5 . .
C30B C29B C27B 123.0(16) . .
C30B C29B H29E 106.6 . .
C27B C29B H29E 106.6 . .
C30B C29B H29F 106.6 . .
C27B C29B H29F 106.6 . .
H29E C29B H29F 106.5 . .
C29B C30B H30G 109.5 . .
C29B C30B H30H 109.5 . .
H30G C30B H30H 109.5 . .
C29B C30B H30I 109.5 . .
H30G C30B H30I 109.5 . .
H30H C30B H30I 109.5 . .
C29D C27D C28D 118.5(13) . .
C29D C27D Si1B 124.7(12) . .
C28D C27D Si1B 101.1(13) . .
C29D C27D H27D 103.3 . .
C28D C27D H27D 103.3 . .
Si1B C27D H27D 103.3 . .
C27D C28D H28J 109.5 . .
C27D C28D H28K 109.5 . .
H28J C28D H28K 109.5 . .
C27D C28D H28L 109.5 . .
H28J C28D H28L 109.5 . .
H28K C28D H28L 109.5 . .
C30D C29D C27D 122.5(18) . .
C30D C29D H29G 106.7 . .
C27D C29D H29G 106.7 . .
C30D C29D H29H 106.7 . .
C27D C29D H29H 106.7 . .
H29G C29D H29H 106.6 . .
C29D C30D H30J 109.5 . .
C29D C30D H30K 109.5 . .
H30J C30D H30K 109.5 . .
C29D C30D H30L 109.5 . .
H30J C30D H30L 109.5 . .
H30K C30D H30L 109.5 . .
C33B C31B C32B 113.7(15) . .
C33B C31B Si1B 109.8(12) . .
C32B C31B Si1B 110.5(14) . .
C33B C31B H31B 107.5 . .
C32B C31B H31B 107.5 . .
Si1B C31B H31B 107.5 . .
C31B C32B H32G 109.5 . .
C31B C32B H32H 109.5 . .
H32G C32B H32H 109.5 . .
C31B C32B H32I 109.5 . .
H32G C32B H32I 109.5 . .
H32H C32B H32I 109.5 . .
C34B C33B C31B 111.1(17) . .
C34B C33B H33E 109.4 . .
C31B C33B H33E 109.4 . .
C34B C33B H33F 109.4 . .
C31B C33B H33F 109.4 . .
H33E C33B H33F 108.0 . .
C33B C34B H34G 109.5 . .
C33B C34B H34H 109.5 . .
H34G C34B H34H 109.5 . .
C33B C34B H34I 109.5 . .
H34G C34B H34I 109.5 . .
H34H C34B H34I 109.5 . .
C33D C31D C32D 114.4(16) . .
C33D C31D Si1B 124.1(19) . .
C32D C31D Si1B 109(2) . .
C33D C31D H31D 101.7 . .
C32D C31D H31D 101.7 . .
Si1B C31D H31D 101.7 . .
C31D C32D H32J 109.5 . .
C31D C32D H32K 109.5 . .
H32J C32D H32K 109.5 . .
C31D C32D H32L 109.5 . .
H32J C32D H32L 109.5 . .
H32K C32D H32L 109.5 . .
C34D C33D C31D 112.3(19) . .
C34D C33D H33G 109.1 . .
C31D C33D H33G 109.1 . .
C34D C33D H33H 109.1 . .
C31D C33D H33H 109.1 . .
H33G C33D H33H 107.9 . .
C33D C34D H34J 109.5 . .
C33D C34D H34K 109.5 . .
H34J C34D H34K 109.5 . .
C33D C34D H34L 109.5 . .
H34J C34D H34L 109.5 . .
H34K C34D H34L 109.5 . .

loop_
_geom_bond_atom_site_label_1
_geom_bond_atom_site_label_2
_geom_bond_distance
_geom_bond_site_symmetry_2
Si1A C31C 1.715(19) .
Si1A C22A 1.824(5) .
Si1A C27C 1.885(9) .
Si1A C27A 1.885(9) .
Si1A C23A 1.892(14) .
Si1A C23C 1.924(14) .
Si1A C31A 1.950(13) .
C1A C20A 1.406(5) .
C1A C2A 1.418(5) .
C1A C21A 1.422(6) .
C2A C3A 1.410(6) .
C2A C10A 1.446(6) .
C3A C4A 1.359(6) .
C3A H3A 0.9500 .
C4A C8A 1.426(6) .
C4A S5A 1.747(4) .
S5A C6A 1.740(5) .
C6A C7A 1.349(6) .
C6A H6A 0.9500 .
C7A C8A 1.476(5) .
C7A H7A 0.9500 .
C8A C9A 1.373(6) .
C9A C10A 1.428(5) .
C9A H9A 0.9500 .
C10A C11A 1.386(6) .
C11A C12A 1.399(5) .
C11A H11A 0.9500 .
C12A C13A 1.420(6) .
C12A C20A 1.436(6) .
C13A C14A 1.370(6) .
C13A H13A 0.9500 .
C14A C18A 1.418(6) .
C14A C15A 1.449(6) .
C15A C16A 1.335(6) .
C15A H15A 0.9500 .
C16A S17A 1.737(5) .
C16A H16A 0.9500 .
S17A C18A 1.754(4) .
C18A C19A 1.368(6) .
C19A C20A 1.428(5) .
C19A H19A 0.9500 .
C21A C22A 1.220(6) .
C23A C24A 1.520(15) .
C23A C25A 1.553(16) .
C23A H23A 1.0000 .
C24A H24A 0.9800 .
C24A H24B 0.9800 .
C24A H24C 0.9800 .
C25A C26A 1.685(19) .
C25A H25A 0.9900 .
C25A H25B 0.9900 .
C26A H26A 0.9800 .
C26A H26B 0.9800 .
C26A H26C 0.9800 .
C23C C24C 1.523(16) .
C23C C25C 1.551(16) .
C23C H23C 1.0000 .
C24C H24D 0.9800 .
C24C H24E 0.9800 .
C24C H24F 0.9800 .
C25C C26C 1.697(19) .
C25C H25C 0.9900 .
C25C H25D 0.9900 .
C26C H26D 0.9800 .
C26C H26E 0.9800 .
C26C H26F 0.9800 .
C27A C29A 1.465(11) .
C27A C28A 1.509(12) .
C27A H27A 1.0000 .
C28A H28A 0.9800 .
C28A H28B 0.9800 .
C28A H28C 0.9800 .
C29A C30A 1.50(2) .
C29A H29A 0.9900 .
C29A H29B 0.9900 .
C30A H30A 0.9800 .
C30A H30B 0.9800 .
C30A H30C 0.9800 .
C27C C29C 1.452(13) .
C27C C28C 1.519(14) .
C27C H27C 1.0000 .
C28C H28D 0.9800 .
C28C H28E 0.9800 .
C28C H28F 0.9800 .
C29C C30C 1.50(2) .
C29C H29C 0.9900 .
C29C H29D 0.9900 .
C30C H30D 0.9800 .
C30C H30E 0.9800 .
C30C H30F 0.9800 .
C31A C32A 1.49(2) .
C31A C33A 1.74(2) .
C31A H31A 1.0000 .
C32A H32A 0.9800 .
C32A H32B 0.9800 .
C32A H32C 0.9800 .
C33A C34A 1.43(2) .
C33A H33A 0.9900 .
C33A H33B 0.9900 .
C34A H34A 0.9800 .
C34A H34B 0.9800 .
C34A H34C 0.9800 .
C31C C32C 1.50(2) .
C31C C33C 1.75(3) .
C31C H31C 1.0000 .
C32C H32D 0.9800 .
C32C H32E 0.9800 .
C32C H32F 0.9800 .
C33C C34C 1.45(2) .
C33C H33C 0.9900 .
C33C H33D 0.9900 .
C34C H34D 0.9800 .
C34C H34E 0.9800 .
C34C H34F 0.9800 .
Si1B C31D 1.67(2) .
Si1B C22B 1.840(6) .
Si1B C27D 1.889(10) .
Si1B C27B 1.889(10) .
Si1B C23D 1.924(16) .
Si1B C23B 1.990(14) .
Si1B C31B 2.094(16) .
C1B C2B 1.398(6) .
C1B C20B 1.413(6) .
C1B C21B 1.433(6) .
C2B C3B 1.429(6) .
C2B C10B 1.439(6) .
C3B C4B 1.355(6) .
C3B H3B 0.9500 .
C4B C8B 1.431(6) .
C4B S5B 1.749(4) .
S5B C6B 1.724(6) .
C6B C7B 1.339(6) .
C6B H6B 0.9500 .
C7B C8B 1.446(6) .
C7B H7B 0.9500 .
C8B C9B 1.387(6) .
C9B C10B 1.418(6) .
C9B H9B 0.9500 .
C10B C11B 1.400(5) .
C11B C12B 1.397(6) .
C11B H11B 0.9500 .
C12B C13B 1.433(6) .
C12B C20B 1.436(6) .
C13B C14B 1.368(6) .
C13B H13B 0.9500 .
C14B C18B 1.439(6) .
C14B C15B 1.450(6) .
C15B C16B 1.315(7) .
C15B H15B 0.9500 .
C16B S17B 1.755(6) .
C16B H16B 0.9500 .
S17B C18B 1.743(4) .
C18B C19B 1.362(6) .
C19B C20B 1.417(6) .
C19B H19B 0.9500 .
C21B C22B 1.213(7) .
C23B C25B 1.239(13) .
C23B C24B 1.890(16) .
C23B H23B 1.0000 .
C24B H24G 0.9800 .
C24B H24H 0.9800 .
C24B H24I 0.9800 .
C25B C26B 1.542(15) .
C25B H25E 0.9900 .
C25B H25F 0.9900 .
C26B H26G 0.9800 .
C26B H26H 0.9800 .
C26B H26I 0.9800 .
C23D C25D 1.241(14) .
C23D C24D 1.891(16) .
C23D H23D 1.0000 .
C24D H24J 0.9800 .
C24D H24K 0.9800 .
C24D H24L 0.9800 .
C25D C26D 1.540(16) .
C25D H25G 0.9900 .
C25D H25H 0.9900 .
C26D H26J 0.9800 .
C26D H26K 0.9800 .
C26D H26L 0.9800 .
C27B C29B 1.441(15) .
C27B C28B 1.582(14) .
C27B H27B 1.0000 .
C28B H28G 0.9800 .
C28B H28H 0.9800 .
C28B H28I 0.9800 .
C29B C30B 1.41(2) .
C29B H29E 0.9900 .
C29B H29F 0.9900 .
C30B H30G 0.9800 .
C30B H30H 0.9800 .
C30B H30I 0.9800 .
C27D C29D 1.449(15) .
C27D C28D 1.588(15) .
C27D H27D 1.0000 .
C28D H28J 0.9800 .
C28D H28K 0.9800 .
C28D H28L 0.9800 .
C29D C30D 1.40(2) .
C29D H29G 0.9900 .
C29D H29H 0.9900 .
C30D H30J 0.9800 .
C30D H30K 0.9800 .
C30D H30L 0.9800 .
C31B C33B 1.50(2) .
C31B C32B 1.67(3) .
C31B H31B 1.0000 .
C32B H32G 0.9800 .
C32B H32H 0.9800 .
C32B H32I 0.9800 .
C33B C34B 1.49(2) .
C33B H33E 0.9900 .
C33B H33F 0.9900 .
C34B H34G 0.9800 .
C34B H34H 0.9800 .
C34B H34I 0.9800 .
C31D C33D 1.50(2) .
C31D C32D 1.67(3) .
C31D H31D 1.0000 .
C32D H32J 0.9800 .
C32D H32K 0.9800 .
C32D H32L 0.9800 .
C33D C34D 1.49(2) .
C33D H33G 0.9900 .
C33D H33H 0.9900 .
C34D H34J 0.9800 .
C34D H34K 0.9800 .
C34D H34L 0.9800 .

loop_
_geom_torsion_atom_site_label_1
_geom_torsion_atom_site_label_2
_geom_torsion_atom_site_label_3
_geom_torsion_atom_site_label_4
_geom_torsion
_geom_torsion_site_symmetry_1
_geom_torsion_site_symmetry_2
_geom_torsion_site_symmetry_3
_geom_torsion_site_symmetry_4
C20A C1A C2A C3A -178.5(3) . . . .
C21A C1A C2A C3A 0.2(5) . . . .
C20A C1A C2A C10A 0.5(5) . . . .
C21A C1A C2A C10A 179.2(3) . . . .
C1A C2A C3A C4A 179.1(3) . . . .
C10A C2A C3A C4A 0.0(5) . . . .
C2A C3A C4A C8A 0.1(5) . . . .
C2A C3A C4A S5A -180.0(3) . . . .
C3A C4A S5A C6A -179.7(4) . . . .
C8A C4A S5A C6A 0.2(3) . . . .
C4A S5A C6A C7A 0.4(3) . . . .
S5A C6A C7A C8A -0.8(4) . . . .
C3A C4A C8A C9A 0.0(6) . . . .
S5A C4A C8A C9A -180.0(3) . . . .
C3A C4A C8A C7A 179.2(3) . . . .
S5A C4A C8A C7A -0.7(4) . . . .
C6A C7A C8A C9A -179.8(4) . . . .
C6A C7A C8A C4A 1.0(5) . . . .
C4A C8A C9A C10A -0.1(5) . . . .
C7A C8A C9A C10A -179.2(3) . . . .
C8A C9A C10A C11A -179.0(3) . . . .
C8A C9A C10A C2A 0.2(5) . . . .
C3A C2A C10A C11A 179.0(3) . . . .
C1A C2A C10A C11A 0.0(5) . . . .
C3A C2A C10A C9A -0.1(5) . . . .
C1A C2A C10A C9A -179.2(3) . . . .
C9A C10A C11A C12A 178.6(3) . . . .
C2A C10A C11A C12A -0.6(6) . . . .
C10A C11A C12A C13A -179.1(3) . . . .
C10A C11A C12A C20A 0.7(5) . . . .
C11A C12A C13A C14A 179.3(3) . . . .
C20A C12A C13A C14A -0.5(5) . . . .
C12A C13A C14A C18A -0.1(5) . . . .
C12A C13A C14A C15A -179.2(4) . . . .
C13A C14A C15A C16A 177.7(4) . . . .
C18A C14A C15A C16A -1.5(5) . . . .
C14A C15A C16A S17A 1.1(5) . . . .
C15A C16A S17A C18A -0.3(3) . . . .
C13A C14A C18A C19A 0.7(6) . . . .
C15A C14A C18A C19A 179.9(3) . . . .
C13A C14A C18A S17A -178.0(3) . . . .
C15A C14A C18A S17A 1.2(4) . . . .
C16A S17A C18A C19A -179.2(4) . . . .
C16A S17A C18A C14A -0.6(3) . . . .
C14A C18A C19A C20A -0.6(5) . . . .
S17A C18A C19A C20A 177.9(3) . . . .
C2A C1A C20A C19A 178.6(3) . . . .
C21A C1A C20A C19A -0.1(5) . . . .
C2A C1A C20A C12A -0.4(5) . . . .
C21A C1A C20A C12A -179.1(3) . . . .
C18A C19A C20A C1A -179.1(3) . . . .
C18A C19A C20A C12A -0.1(5) . . . .
C11A C12A C20A C1A -0.2(5) . . . .
C13A C12A C20A C1A 179.6(3) . . . .
C11A C12A C20A C19A -179.2(3) . . . .
C13A C12A C20A C19A 0.6(5) . . . .
C22A Si1A C23A C24A 70.6(10) . . . .
C27A Si1A C23A C24A -176.7(9) . . . .
C31A Si1A C23A C24A -45.7(12) . . . .
C22A Si1A C23A C25A -49.1(11) . . . .
C27A Si1A C23A C25A 63.6(11) . . . .
C31A Si1A C23A C25A -165.4(11) . . . .
C24A C23A C25A C26A 58.6(16) . . . .
Si1A C23A C25A C26A 175.1(11) . . . .
C24C C23C C25C C26C -50.6(16) . . . .
Si1A C23C C25C C26C -175.0(12) . . . .
C22A Si1A C27A C29A -59.0(9) . . . .
C23A Si1A C27A C29A -170.7(10) . . . .
C31A Si1A C27A C29A 57.7(12) . . . .
C22A Si1A C27A C28A 141.6(10) . . . .
C23A Si1A C27A C28A 29.9(12) . . . .
C31A Si1A C27A C28A -101.7(13) . . . .
C28A C27A C29A C30A -36(3) . . . .
Si1A C27A C29A C30A 165(3) . . . .
C31C Si1A C27C C29C 93.4(17) . . . .
C22A Si1A C27C C29C -27.5(12) . . . .
C23C Si1A C27C C29C -145.8(12) . . . .
C31C Si1A C27C C28C -54.0(18) . . . .
C22A Si1A C27C C28C -174.9(12) . . . .
C23C Si1A C27C C28C 66.8(14) . . . .
C28C C27C C29C C30C -15(6) . . . .
Si1A C27C C29C C30C -158(5) . . . .
C32A C31A C33A C34A 69.9(19) . . . .
Si1A C31A C33A C34A -173.5(15) . . . .
C22A Si1A C31C C32C 48(3) . . . .
C27C Si1A C31C C32C -70(3) . . . .
C23C Si1A C31C C32C 163(3) . . . .
C22A Si1A C31C C33C -143(2) . . . .
C27C Si1A C31C C33C 99(2) . . . .
C23C Si1A C31C C33C -28(3) . . . .
C32C C31C C33C C34C -9(4) . . . .
Si1A C31C C33C C34C -180(3) . . . .
C20B C1B C2B C3B -179.9(4) . . . .
C21B C1B C2B C3B 6.7(6) . . . .
C20B C1B C2B C10B 0.6(6) . . . .
C21B C1B C2B C10B -172.8(4) . . . .
C1B C2B C3B C4B -176.8(4) . . . .
C10B C2B C3B C4B 2.7(6) . . . .
C2B C3B C4B C8B -1.9(6) . . . .
C2B C3B C4B S5B 179.2(3) . . . .
C3B C4B S5B C6B -179.7(4) . . . .
C8B C4B S5B C6B 1.2(3) . . . .
C4B S5B C6B C7B -0.8(4) . . . .
S5B C6B C7B C8B 0.1(5) . . . .
C3B C4B C8B C9B 1.1(6) . . . .
S5B C4B C8B C9B -179.8(3) . . . .
C3B C4B C8B C7B 179.5(4) . . . .
S5B C4B C8B C7B -1.4(5) . . . .
C6B C7B C8B C9B 179.1(4) . . . .
C6B C7B C8B C4B 0.9(6) . . . .
C4B C8B C9B C10B -1.1(6) . . . .
C7B C8B C9B C10B -179.2(4) . . . .
C8B C9B C10B C11B 179.5(4) . . . .
C8B C9B C10B C2B 2.0(6) . . . .
C1B C2B C10B C11B -0.7(6) . . . .
C3B C2B C10B C11B 179.8(4) . . . .
C1B C2B C10B C9B 176.8(4) . . . .
C3B C2B C10B C9B -2.7(6) . . . .
C9B C10B C11B C12B -177.8(4) . . . .
C2B C10B C11B C12B -0.3(6) . . . .
C10B C11B C12B C13B 179.0(4) . . . .
C10B C11B C12B C20B 1.3(6) . . . .
C11B C12B C13B C14B -178.5(4) . . . .
C20B C12B C13B C14B -0.7(6) . . . .
C12B C13B C14B C18B 0.2(6) . . . .
C12B C13B C14B C15B -179.0(4) . . . .
C13B C14B C15B C16B 178.1(4) . . . .
C18B C14B C15B C16B -1.1(5) . . . .
C14B C15B C16B S17B 1.5(5) . . . .
C15B C16B S17B C18B -1.3(4) . . . .
C13B C14B C18B C19B 0.5(6) . . . .
C15B C14B C18B C19B 179.8(4) . . . .
C13B C14B C18B S17B -179.2(3) . . . .
C15B C14B C18B S17B 0.1(4) . . . .
C16B S17B C18B C19B -179.1(4) . . . .
C16B S17B C18B C14B 0.6(3) . . . .
C14B C18B C19B C20B -0.6(6) . . . .
S17B C18B C19B C20B 179.0(3) . . . .
C2B C1B C20B C19B -179.3(4) . . . .
C21B C1B C20B C19B -5.8(6) . . . .
C2B C1B C20B C12B 0.4(6) . . . .
C21B C1B C20B C12B 174.0(4) . . . .
C18B C19B C20B C1B 179.8(4) . . . .
C18B C19B C20B C12B 0.0(6) . . . .
C11B C12B C20B C1B -1.4(6) . . . .
C13B C12B C20B C1B -179.1(4) . . . .
C11B C12B C20B C19B 178.4(4) . . . .
C13B C12B C20B C19B 0.6(6) . . . .
C24B C23B C25B C26B 12(3) . . . .
Si1B C23B C25B C26B 128(2) . . . .
C24D C23D C25D C26D 2(4) . . . .
Si1B C23D C25D C26D -116(3) . . . .
C22B Si1B C27B C29B -77.9(10) . . . .
C23B Si1B C27B C29B 51.0(11) . . . .
C31B Si1B C27B C29B 172.2(10) . . . .
C22B Si1B C27B C28B 49.0(11) . . . .
C23B Si1B C27B C28B 178.(1) . . . .
C31B Si1B C27B C28B -60.9(12) . . . .
C28B C27B C29B C30B -26(3) . . . .
Si1B C27B C29B C30B 97(2) . . . .
C31D Si1B C27D C29D 160.2(17) . . . .
C22B Si1B C27D C29D -68.4(13) . . . .
C23D Si1B C27D C29D 43.0(14) . . . .
C31D Si1B C27D C28D -63.2(16) . . . .
C22B Si1B C27D C28D 68.3(12) . . . .
C23D Si1B C27D C28D 179.6(12) . . . .
C28D C27D C29D C30D 123(3) . . . .
Si1B C27D C29D C30D -107(3) . . . .
C32B C31B C33B C34B -62(3) . . . .
Si1B C31B C33B C34B 173.4(16) . . . .
C22B Si1B C31D C33D 52(3) . . . .
C27D Si1B C31D C33D 178(3) . . . .
C23D Si1B C31D C33D -69(3) . . . .
C22B Si1B C31D C32D -88(2) . . . .
C27D Si1B C31D C32D 38(2) . . . .
C23D Si1B C31D C32D 150.5(18) . . . .
C32D C31D C33D C34D 93(4) . . . .
Si1B C31D C33D C34D -46(4) . . . .
